data_7113627
loop_
_publ_author_name
'Ong, Tiow-Gan'
'Yap, Glenn P. A.'
'Richeson, Darrin S.'

_publ_section_title
;
 Catalytic C=N bond metathesis of carbodiimides by group 4 and 5 imido
 complexes supported by guanidinate ligands
;
_journal_coden_ASTM CHCOFS
_journal_issue 20
_journal_name_full
;
 Chemical Communications (Cambridge, United Kingdom)
;
_journal_page_first 2612
_journal_page_last 2613
_journal_paper_doi 10.1039/b308710g
_journal_year 2003
_chemical_formula_sum 'C37 H62 F5 N9 Ti'
_chemical_formula_weight 775.86
_space_group_IT_number 2
_symmetry_cell_setting triclinic
_symmetry_space_group_name_Hall '-P 1'
_symmetry_space_group_name_H-M 'P -1'
_atom_sites_solution_hydrogens geom
_atom_sites_solution_primary direct
_atom_sites_solution_secondary difmap
_audit_creation_method SHELXL-97
_cell_angle_alpha 88.106(2)
_cell_angle_beta 83.591(2)
_cell_angle_gamma 82.446(2)
_cell_formula_units_Z 2
_cell_length_a 11.0583(13)
_cell_length_b 12.7145(15)
_cell_length_c 14.9289(18)
_cell_measurement_reflns_used 2755
_cell_measurement_temperature 203(2)
_cell_measurement_theta_max 26.24
_cell_measurement_theta_min 2.20
_cell_volume 2067.4(4)
_computing_cell_refinement 'SMART, Bruker (2000)'
_computing_data_collection 'SMART, Bruker (2000)'
_computing_data_reduction 'XPREP, Bruker (2000)'
_computing_molecular_graphics 'SHELXTL, Bruker (2000)'
_computing_publication_material 'SHELXTL, Bruker (2000)'
_computing_structure_refinement 'SHELXL-97 (Sheldrick, 1997)'
_computing_structure_solution 'SHELXS-97 (Sheldrick, 1990)'
_diffrn_ambient_temperature 203(2)
_diffrn_measured_fraction_theta_full 0.803
_diffrn_measured_fraction_theta_max 0.803
_diffrn_measurement_device_type 'CCD area detector'
_diffrn_measurement_method 'phi and omega scans'
_diffrn_radiation_monochromator graphite
_diffrn_radiation_source 'fine-focus sealed tube'
_diffrn_radiation_type MoK\a
_diffrn_radiation_wavelength 0.71073
_diffrn_reflns_av_R_equivalents 0.0333
_diffrn_reflns_av_sigmaI/netI 0.1016
_diffrn_reflns_limit_h_max 14
_diffrn_reflns_limit_h_min -14
_diffrn_reflns_limit_k_max 15
_diffrn_reflns_limit_k_min -16
_diffrn_reflns_limit_l_max 19
_diffrn_reflns_limit_l_min -15
_diffrn_reflns_number 12027
_diffrn_reflns_theta_full 28.81
_diffrn_reflns_theta_max 28.81
_diffrn_reflns_theta_min 1.37
_diffrn_standards_decay_% <1
_exptl_absorpt_coefficient_mu 0.267
_exptl_absorpt_correction_T_max 0.9790
_exptl_absorpt_correction_T_min 0.9486
_exptl_absorpt_correction_type multi-scan
_exptl_absorpt_process_details 'SADABS, Bruker (2000)'
_exptl_crystal_colour orange
_exptl_crystal_density_diffrn 1.246
_exptl_crystal_density_method 'not measured'
_exptl_crystal_description block
_exptl_crystal_F_000 828
_exptl_crystal_size_max 0.20
_exptl_crystal_size_mid 0.10
_exptl_crystal_size_min 0.08
_refine_diff_density_max 0.891
_refine_diff_density_min -0.472
_refine_diff_density_rms 0.060
_refine_ls_extinction_method none
_refine_ls_goodness_of_fit_ref 1.005
_refine_ls_hydrogen_treatment constr
_refine_ls_matrix_type full
_refine_ls_number_parameters 469
_refine_ls_number_reflns 8660
_refine_ls_number_restraints 0
_refine_ls_restrained_S_all 1.005
_refine_ls_R_factor_all 0.1376
_refine_ls_R_factor_gt 0.0672
_refine_ls_shift/su_max 0.000
_refine_ls_shift/su_mean 0.000
_refine_ls_structure_factor_coef Fsqd
_refine_ls_weighting_details 'calc w=1/[\s^2^(Fo^2^)+(0.0787P)^2^+0.0529P] where P=(Fo^2^+2Fc^2^)/3'
_refine_ls_weighting_scheme calc
_refine_ls_wR_factor_gt 0.1441
_refine_ls_wR_factor_ref 0.1730
_reflns_number_gt 4832
_reflns_number_total 8660
_reflns_threshold_expression >2sigma(I)
_cod_duplicate_entry 7104857
_cod_data_source_file b308710g.txt
_cod_data_source_block dr2106
_cod_depositor_comments
;
The following automatic conversions were performed:

'_symmetry_cell_setting' value 'Triclinic' changed to 'triclinic'
according to
/usr/data/users/saulius/automatic-downloads/retrospective/RSC/lib/dictionaries/cif_core.dic
dictionary named 'cif_core.dic' version 2.4.2 from 2011-04-26.

Automatic conversion script
Id: cif_fix_values 2281 2013-09-26 08:29:07Z andrius 
;
_cod_original_sg_symbol_H-M P-1
_cod_database_code 7113627

loop_
_symmetry_equiv_pos_as_xyz
'x, y, z'
'-x, -y, -z'

loop_
_atom_site_label
_atom_site_type_symbol
_atom_site_fract_x
_atom_site_fract_y
_atom_site_fract_z
_atom_site_U_iso_or_equiv
_atom_site_adp_type
_atom_site_occupancy
_atom_site_symmetry_multiplicity
_atom_site_calc_flag
_atom_site_refinement_flags
Ti Ti 0.28871(5) 0.24434(5) 0.24944(4) 0.02667(18) Uani 1 1 d .
F1 F 0.4570(2) -0.01863(18) 0.16429(16) 0.0513(6) Uani 1 1 d .
F2 F 0.5672(2) -0.2015(2) 0.2271(2) 0.0789(9) Uani 1 1 d .
F3 F 0.4620(3) -0.30122(19) 0.3757(2) 0.0780(9) Uani 1 1 d .
F4 F 0.2449(2) -0.20882(19) 0.46232(17) 0.0599(7) Uani 1 1 d .
F5 F 0.13873(18) -0.02205(17) 0.40556(15) 0.0439(6) Uani 1 1 d .
N1 N 0.2454(2) 0.0913(2) 0.25516(19) 0.0276(7) Uani 1 1 d .
N2 N 0.1213(2) 0.2328(2) 0.2227(2) 0.0318(7) Uani 1 1 d .
N3 N 0.0376(2) 0.0728(2) 0.2122(2) 0.0333(7) Uani 1 1 d .
N4 N 0.4796(2) 0.1945(2) 0.2516(2) 0.0304(7) Uani 1 1 d .
N5 N 0.3941(2) 0.2439(2) 0.12649(19) 0.0287(7) Uani 1 1 d .
N6 N 0.6138(3) 0.1950(3) 0.1125(2) 0.0430(9) Uani 1 1 d .
N7 N 0.2765(3) 0.4050(2) 0.2770(2) 0.0309(7) Uani 1 1 d .
N8 N 0.2548(3) 0.2857(2) 0.3881(2) 0.0363(8) Uani 1 1 d .
N9 N 0.2170(4) 0.4697(3) 0.4281(3) 0.0579(11) Uani 1 1 d .
C1 C 0.4038(3) -0.0612(3) 0.2403(3) 0.0381(9) Uani 1 1 d .
C2 C 0.4603(4) -0.1571(3) 0.2709(3) 0.0502(11) Uani 1 1 d .
C3 C 0.4079(4) -0.2074(3) 0.3457(3) 0.0505(12) Uani 1 1 d .
C4 C 0.2984(4) -0.1603(3) 0.3891(3) 0.0400(10) Uani 1 1 d .
C5 C 0.2450(3) -0.0643(3) 0.3589(3) 0.0327(8) Uani 1 1 d .
C6 C 0.2946(3) -0.0098(3) 0.2834(2) 0.0294(8) Uani 1 1 d .
C7 C 0.0335(4) 0.3910(4) 0.1395(3) 0.0597(14) Uani 1 1 d .
H7A H 0.0910 0.3709 0.0862 0.072 Uiso 1 1 calc R
H7B H 0.0725 0.4365 0.1763 0.072 Uiso 1 1 calc R
C8 C -0.0838(4) 0.4537(4) 0.1094(3) 0.0565(13) Uani 1 1 d .
H8A H -0.0638 0.5186 0.0772 0.068 Uiso 1 1 calc R
H8B H -0.1190 0.4109 0.0680 0.068 Uiso 1 1 calc R
C9 C -0.1767(4) 0.4821(4) 0.1898(4) 0.0639(14) Uani 1 1 d .
H9A H -0.1447 0.5309 0.2279 0.077 Uiso 1 1 calc R
H9B H -0.2525 0.5185 0.1689 0.077 Uiso 1 1 calc R
C10 C -0.2043(4) 0.3862(4) 0.2436(3) 0.0620(14) Uani 1 1 d .
H10A H -0.2465 0.3421 0.2079 0.074 Uiso 1 1 calc R
H10B H -0.2596 0.4078 0.2976 0.074 Uiso 1 1 calc R
C11 C -0.0878(3) 0.3202(3) 0.2721(3) 0.0425(10) Uani 1 1 d .
H11A H -0.0528 0.3602 0.3156 0.051 Uiso 1 1 calc R
H11B H -0.1097 0.2545 0.3020 0.051 Uiso 1 1 calc R
C12 C 0.0075(3) 0.2929(3) 0.1930(3) 0.0414(10) Uani 1 1 d .
H12A H -0.0269 0.2465 0.1531 0.050 Uiso 1 1 calc R
C13 C -0.0544(3) -0.0840(3) 0.2709(3) 0.0401(10) Uani 1 1 d .
H13A H -0.0432 -0.0684 0.3331 0.048 Uiso 1 1 calc R
H13B H -0.1345 -0.0479 0.2578 0.048 Uiso 1 1 calc R
C14 C -0.0513(4) -0.2038(3) 0.2614(3) 0.0491(11) Uani 1 1 d .
H14A H 0.0261 -0.2402 0.2797 0.059 Uiso 1 1 calc R
H14B H -0.1187 -0.2283 0.3016 0.059 Uiso 1 1 calc R
C15 C -0.0631(4) -0.2322(4) 0.1653(3) 0.0543(12) Uani 1 1 d .
H15A H -0.1450 -0.2036 0.1498 0.065 Uiso 1 1 calc R
H15B H -0.0545 -0.3096 0.1606 0.065 Uiso 1 1 calc R
C16 C 0.0335(4) -0.1886(4) 0.0987(3) 0.0523(11) Uani 1 1 d .
H16A H 0.1147 -0.2259 0.1079 0.063 Uiso 1 1 calc R
H16B H 0.0175 -0.2020 0.0371 0.063 Uiso 1 1 calc R
C17 C 0.0334(3) -0.0706(3) 0.1097(3) 0.0421(10) Uani 1 1 d .
H17A H -0.0435 -0.0328 0.0918 0.051 Uiso 1 1 calc R
H17B H 0.1010 -0.0469 0.0692 0.051 Uiso 1 1 calc R
C18 C 0.0470(3) -0.0419(3) 0.2062(2) 0.0297(8) Uani 1 1 d .
H18A H 0.1282 -0.0743 0.2225 0.036 Uiso 1 1 calc R
C19 C 0.1262(3) 0.1222(3) 0.2305(2) 0.0306(8) Uani 1 1 d .
C20 C 0.3798(3) 0.2225(3) 0.0317(2) 0.0369(9) Uani 1 1 d .
H20A H 0.4597 0.1883 0.0031 0.044 Uiso 1 1 calc R
C21 C 0.2850(4) 0.1463(3) 0.0263(3) 0.0488(11) Uani 1 1 d .
H21A H 0.3086 0.0813 0.0595 0.073 Uiso 1 1 calc R
H21B H 0.2810 0.1301 -0.0362 0.073 Uiso 1 1 calc R
H21C H 0.2052 0.1791 0.0523 0.073 Uiso 1 1 calc R
C22 C 0.3444(4) 0.3257(3) -0.0212(3) 0.0504(11) Uani 1 1 d .
H22A H 0.4057 0.3731 -0.0178 0.076 Uiso 1 1 calc R
H22B H 0.2651 0.3596 0.0046 0.076 Uiso 1 1 calc R
H22C H 0.3403 0.3096 -0.0837 0.076 Uiso 1 1 calc R
C23 C 0.5781(3) 0.1866(3) 0.3120(3) 0.0381(9) Uani 1 1 d .
H23A H 0.6561 0.1961 0.2749 0.046 Uiso 1 1 calc R
C24 C 0.5941(4) 0.0768(3) 0.3591(3) 0.0521(12) Uani 1 1 d .
H24A H 0.6111 0.0220 0.3141 0.078 Uiso 1 1 calc R
H24B H 0.5194 0.0669 0.3973 0.078 Uiso 1 1 calc R
H24C H 0.6619 0.0725 0.3957 0.078 Uiso 1 1 calc R
C25 C 0.5528(4) 0.2725(3) 0.3832(3) 0.0498(11) Uani 1 1 d .
H25A H 0.5437 0.3418 0.3537 0.075 Uiso 1 1 calc R
H25B H 0.6207 0.2671 0.4196 0.075 Uiso 1 1 calc R
H25C H 0.4779 0.2631 0.4213 0.075 Uiso 1 1 calc R
C26 C 0.6459(4) 0.2628(4) 0.0352(3) 0.0563(13) Uani 1 1 d .
H26A H 0.5799 0.3204 0.0302 0.084 Uiso 1 1 calc R
H26B H 0.6583 0.2214 -0.0192 0.084 Uiso 1 1 calc R
H26C H 0.7207 0.2918 0.0432 0.084 Uiso 1 1 calc R
C27 C 0.7062(3) 0.1052(3) 0.1272(3) 0.0534(12) Uani 1 1 d .
H27A H 0.6779 0.0643 0.1796 0.080 Uiso 1 1 calc R
H27B H 0.7823 0.1309 0.1372 0.080 Uiso 1 1 calc R
H27C H 0.7199 0.0606 0.0746 0.080 Uiso 1 1 calc R
C28 C 0.4999(3) 0.2100(3) 0.1630(3) 0.0315(8) Uani 1 1 d .
C29 C 0.3242(3) 0.5045(3) 0.2428(3) 0.0391(10) Uani 1 1 d .
H29A H 0.3201 0.5515 0.2950 0.047 Uiso 1 1 calc R
C30 C 0.4573(4) 0.4844(4) 0.2033(4) 0.0766(17) Uani 1 1 d .
H30A H 0.5058 0.4465 0.2473 0.115 Uiso 1 1 calc R
H30B H 0.4876 0.5516 0.1877 0.115 Uiso 1 1 calc R
H30C H 0.4638 0.4422 0.1496 0.115 Uiso 1 1 calc R
C31 C 0.2500(5) 0.5635(4) 0.1747(4) 0.0826(19) Uani 1 1 d .
H31A H 0.1648 0.5771 0.1998 0.124 Uiso 1 1 calc R
H31B H 0.2561 0.5213 0.1210 0.124 Uiso 1 1 calc R
H31C H 0.2810 0.6304 0.1590 0.124 Uiso 1 1 calc R
C32 C 0.1948(4) 0.2458(3) 0.4739(3) 0.0424(10) Uani 1 1 d .
H32A H 0.1855 0.3028 0.5187 0.051 Uiso 1 1 calc R
C33 C 0.2762(4) 0.1506(3) 0.5089(3) 0.0483(11) Uani 1 1 d .
H33A H 0.3561 0.1708 0.5161 0.072 Uiso 1 1 calc R
H33B H 0.2856 0.0934 0.4662 0.072 Uiso 1 1 calc R
H33C H 0.2387 0.1270 0.5666 0.072 Uiso 1 1 calc R
C34 C 0.0667(4) 0.2184(3) 0.4617(3) 0.0473(11) Uani 1 1 d .
H34A H 0.0169 0.2810 0.4409 0.071 Uiso 1 1 calc R
H34B H 0.0285 0.1939 0.5189 0.071 Uiso 1 1 calc R
H34C H 0.0738 0.1629 0.4177 0.071 Uiso 1 1 calc R
C35 C 0.1287(5) 0.5603(3) 0.4093(4) 0.0764(17) Uani 1 1 d .
H35A H 0.0982 0.5510 0.3520 0.115 Uiso 1 1 calc R
H35B H 0.1680 0.6244 0.4065 0.115 Uiso 1 1 calc R
H35C H 0.0609 0.5662 0.4567 0.115 Uiso 1 1 calc R
C36 C 0.2738(6) 0.4703(5) 0.5112(4) 0.092(2) Uani 1 1 d .
H36A H 0.3318 0.4066 0.5154 0.137 Uiso 1 1 calc R
H36B H 0.2111 0.4725 0.5622 0.137 Uiso 1 1 calc R
H36C H 0.3166 0.5322 0.5114 0.137 Uiso 1 1 calc R
C37 C 0.2495(3) 0.3889(3) 0.3668(3) 0.0365(9) Uani 1 1 d .

loop_
_atom_site_aniso_label
_atom_site_aniso_U_11
_atom_site_aniso_U_22
_atom_site_aniso_U_33
_atom_site_aniso_U_23
_atom_site_aniso_U_13
_atom_site_aniso_U_12
Ti 0.0283(3) 0.0209(3) 0.0280(4) 0.0028(3) 0.0031(3) 0.0011(2)
F1 0.0464(13) 0.0437(14) 0.0568(16) -0.0020(12) 0.0131(11) 0.0046(10)
F2 0.0635(17) 0.0573(17) 0.103(2) -0.0094(16) 0.0030(16) 0.0332(13)
F3 0.099(2) 0.0349(14) 0.097(2) 0.0103(15) -0.0361(18) 0.0208(14)
F4 0.0790(18) 0.0476(15) 0.0582(17) 0.0265(13) -0.0268(14) -0.0175(13)
F5 0.0401(12) 0.0475(13) 0.0420(14) 0.0109(11) 0.0009(10) -0.0059(10)
N1 0.0255(14) 0.0219(15) 0.0333(18) 0.0032(13) -0.0009(12) 0.0017(11)
N2 0.0276(15) 0.0268(16) 0.0374(19) 0.0076(14) 0.0037(13) 0.0024(12)
N3 0.0263(15) 0.0339(17) 0.039(2) 0.0064(15) -0.0031(13) -0.0041(13)
N4 0.0256(14) 0.0340(17) 0.0311(19) 0.0020(14) -0.0048(13) -0.0012(12)
N5 0.0264(14) 0.0315(16) 0.0267(18) 0.0037(13) 0.0000(12) -0.0017(12)
N6 0.0296(16) 0.047(2) 0.046(2) 0.0060(17) 0.0095(14) 0.0041(14)
N7 0.0353(16) 0.0188(15) 0.0357(19) 0.0040(13) 0.0026(13) 0.0010(12)
N8 0.0457(18) 0.0301(17) 0.0280(18) -0.0016(14) 0.0084(14) 0.0033(14)
N9 0.091(3) 0.038(2) 0.041(2) -0.0162(18) 0.007(2) -0.0025(19)
C1 0.039(2) 0.030(2) 0.043(3) -0.0018(18) -0.0008(18) 0.0014(16)
C2 0.042(2) 0.035(2) 0.070(3) -0.008(2) -0.012(2) 0.0121(18)
C3 0.068(3) 0.022(2) 0.062(3) 0.003(2) -0.029(2) 0.0084(19)
C4 0.056(2) 0.030(2) 0.039(3) 0.0106(18) -0.0211(19) -0.0129(18)
C5 0.0344(19) 0.031(2) 0.034(2) 0.0037(17) -0.0106(16) -0.0058(15)
C6 0.0302(18) 0.0241(18) 0.035(2) 0.0026(16) -0.0088(15) -0.0036(14)
C7 0.039(2) 0.058(3) 0.074(4) 0.024(3) 0.008(2) 0.007(2)
C8 0.045(2) 0.065(3) 0.052(3) 0.027(2) 0.000(2) 0.008(2)
C9 0.041(2) 0.054(3) 0.089(4) 0.021(3) 0.000(2) 0.013(2)
C10 0.040(2) 0.071(3) 0.064(3) 0.017(3) 0.010(2) 0.018(2)
C11 0.037(2) 0.043(2) 0.043(3) 0.009(2) 0.0004(18) 0.0062(17)
C12 0.0288(19) 0.031(2) 0.060(3) 0.009(2) 0.0018(18) 0.0037(15)
C13 0.042(2) 0.043(2) 0.035(2) 0.0069(19) 0.0010(18) -0.0107(17)
C14 0.057(3) 0.044(3) 0.047(3) 0.005(2) 0.000(2) -0.016(2)
C15 0.063(3) 0.046(3) 0.057(3) -0.005(2) -0.008(2) -0.018(2)
C16 0.053(3) 0.059(3) 0.045(3) -0.009(2) -0.004(2) -0.005(2)
C17 0.037(2) 0.053(3) 0.033(3) 0.007(2) 0.0031(17) -0.0031(18)
C18 0.0243(16) 0.0298(19) 0.034(2) 0.0065(17) -0.0044(15) -0.0001(14)
C19 0.0303(18) 0.032(2) 0.025(2) 0.0073(16) 0.0041(15) 0.0046(15)
C20 0.037(2) 0.046(2) 0.025(2) 0.0014(18) 0.0029(16) 0.0016(17)
C21 0.059(3) 0.055(3) 0.033(3) -0.005(2) -0.006(2) -0.009(2)
C22 0.054(3) 0.057(3) 0.037(3) 0.011(2) -0.001(2) -0.001(2)
C23 0.037(2) 0.037(2) 0.041(3) -0.0006(19) -0.0119(17) 0.0022(16)
C24 0.054(3) 0.044(3) 0.057(3) 0.010(2) -0.019(2) 0.005(2)
C25 0.053(2) 0.052(3) 0.048(3) -0.002(2) -0.024(2) -0.003(2)
C26 0.040(2) 0.070(3) 0.055(3) 0.005(3) 0.015(2) -0.010(2)
C27 0.033(2) 0.050(3) 0.071(3) -0.011(2) 0.002(2) 0.0118(18)
C28 0.0284(17) 0.0277(19) 0.036(2) -0.0019(17) 0.0034(15) -0.0009(14)
C29 0.043(2) 0.0219(19) 0.050(3) 0.0009(18) 0.0031(18) -0.0042(16)
C30 0.039(2) 0.063(3) 0.123(5) 0.037(3) 0.007(3) -0.011(2)
C31 0.067(3) 0.060(3) 0.123(5) 0.048(3) -0.026(3) -0.020(3)
C32 0.064(3) 0.033(2) 0.025(2) 0.0000(17) 0.0120(19) 0.0013(18)
C33 0.053(2) 0.054(3) 0.035(3) 0.015(2) -0.0018(19) -0.005(2)
C34 0.047(2) 0.051(3) 0.035(3) 0.012(2) 0.0130(18) 0.0099(19)
C35 0.095(4) 0.034(3) 0.087(4) -0.015(3) 0.038(3) 0.006(2)
C36 0.144(6) 0.084(4) 0.055(4) -0.028(3) 0.000(4) -0.045(4)
C37 0.040(2) 0.032(2) 0.034(2) -0.0024(18) 0.0030(17) -0.0002(16)

loop_
_atom_type_symbol
_atom_type_description
_atom_type_scat_dispersion_real
_atom_type_scat_dispersion_imag
_atom_type_scat_source
C C 0.0033 0.0016 'International Tables Vol C Tables 4.2.6.8 and 6.1.1.4'
H H 0.0000 0.0000 'International Tables Vol C Tables 4.2.6.8 and 6.1.1.4'
N N 0.0061 0.0033 'International Tables Vol C Tables 4.2.6.8 and 6.1.1.4'
F F 0.0171 0.0103 'International Tables Vol C Tables 4.2.6.8 and 6.1.1.4'
Ti Ti 0.2776 0.4457 'International Tables Vol C Tables 4.2.6.8 and 6.1.1.4'

loop_
_geom_angle_atom_site_label_1
_geom_angle_atom_site_label_2
_geom_angle_atom_site_label_3
_geom_angle
N2 Ti N5 105.91(12)
N2 Ti N1 65.91(11)
N5 Ti N1 100.50(12)
N2 Ti N7 101.55(12)
N5 Ti N7 98.75(11)
N1 Ti N7 159.34(11)
N2 Ti N4 155.88(12)
N5 Ti N4 64.09(11)
N1 Ti N4 93.41(11)
N7 Ti N4 101.71(11)
N2 Ti N8 100.43(12)
N5 Ti N8 151.01(12)
N1 Ti N8 101.14(11)
N7 Ti N8 63.75(11)
N4 Ti N8 95.53(12)
N2 Ti C28 134.95(13)
N5 Ti C28 32.41(11)
N1 Ti C28 98.55(11)
N7 Ti C28 101.71(11)
N4 Ti C28 31.69(11)
N8 Ti C28 124.45(13)
N2 Ti C37 101.34(12)
N5 Ti C37 128.23(12)
N1 Ti C37 130.86(12)
N7 Ti C37 32.16(11)
N4 Ti C37 101.73(12)
N8 Ti C37 31.66(11)
C28 Ti C37 118.50(12)
N2 Ti C19 32.69(11)
N5 Ti C19 105.08(12)
N1 Ti C19 33.24(10)
N7 Ti C19 132.63(11)
N4 Ti C19 125.46(11)
N8 Ti C19 103.61(12)
C28 Ti C19 120.21(11)
C37 Ti C19 120.97(11)
C6 N1 C19 127.0(3)
C6 N1 Ti 138.8(2)
C19 N1 Ti 93.6(2)
C19 N2 C12 117.2(3)
C19 N2 Ti 98.2(2)
C12 N2 Ti 144.4(2)
C19 N3 C18 123.7(3)
C28 N4 C23 122.9(3)
C28 N4 Ti 91.2(2)
C23 N4 Ti 141.7(2)
C28 N5 C20 121.5(3)
C28 N5 Ti 93.2(2)
C20 N5 Ti 137.2(2)
C28 N6 C27 122.8(3)
C28 N6 C26 122.3(3)
C27 N6 C26 114.7(3)
C37 N7 C29 120.0(3)
C37 N7 Ti 93.0(2)
C29 N7 Ti 142.0(2)
C37 N8 C32 122.7(3)
C37 N8 Ti 91.4(2)
C32 N8 Ti 139.3(3)
C37 N9 C35 120.8(4)
C37 N9 C36 121.8(4)
C35 N9 C36 117.3(4)
F1 C1 C2 117.3(3)
F1 C1 C6 120.0(3)
C2 C1 C6 122.7(4)
F2 C2 C3 120.0(4)
F2 C2 C1 119.7(4)
C3 C2 C1 120.3(4)
F3 C3 C2 120.8(4)
F3 C3 C4 120.5(4)
C2 C3 C4 118.8(3)
F4 C4 C5 120.2(4)
F4 C4 C3 119.7(3)
C5 C4 C3 120.1(4)
F5 C5 C4 116.9(3)
F5 C5 C6 119.7(3)
C4 C5 C6 123.4(4)
C1 C6 N1 121.1(3)
C1 C6 C5 114.7(3)
N1 C6 C5 124.0(3)
C12 C7 C8 111.9(3)
C9 C8 C7 110.6(4)
C10 C9 C8 111.3(4)
C9 C10 C11 112.2(4)
C12 C11 C10 112.3(3)
N2 C12 C7 111.8(3)
N2 C12 C11 111.3(3)
C7 C12 C11 110.7(3)
C14 C13 C18 110.8(3)
C15 C14 C13 111.4(3)
C14 C15 C16 111.8(4)
C17 C16 C15 111.7(4)
C16 C17 C18 112.6(3)
N3 C18 C17 109.1(3)
N3 C18 C13 109.9(3)
C17 C18 C13 109.6(3)
N3 C19 N2 122.5(3)
N3 C19 N1 135.1(3)
N2 C19 N1 102.3(3)
N3 C19 Ti 170.7(3)
N2 C19 Ti 49.10(16)
N1 C19 Ti 53.19(17)
N5 C20 C21 111.1(3)
N5 C20 C22 111.4(3)
C21 C20 C22 110.2(3)
N4 C23 C25 111.6(3)
N4 C23 C24 111.2(3)
C25 C23 C24 109.2(3)
N4 C28 N5 111.5(3)
N4 C28 N6 125.4(3)
N5 C28 N6 123.1(3)
N4 C28 Ti 57.13(17)
N5 C28 Ti 54.39(17)
N6 C28 Ti 177.1(3)
N7 C29 C31 113.3(3)
N7 C29 C30 111.9(3)
C31 C29 C30 109.2(4)
N8 C32 C33 109.7(3)
N8 C32 C34 110.8(3)
C33 C32 C34 111.7(3)
N8 C37 N7 111.6(3)
N8 C37 N9 124.4(3)
N7 C37 N9 124.0(3)
N8 C37 Ti 57.0(2)
N7 C37 Ti 54.82(18)
N9 C37 Ti 174.5(3)

loop_
_geom_bond_atom_site_label_1
_geom_bond_atom_site_label_2
_geom_bond_distance
Ti N2 1.962(3)
Ti N5 2.061(3)
Ti N1 2.061(3)
Ti N7 2.081(3)
Ti N4 2.127(3)
Ti N8 2.132(3)
Ti C28 2.531(3)
Ti C37 2.543(4)
Ti C19 2.569(4)
F1 C1 1.350(4)
F2 C2 1.349(5)
F3 C3 1.349(4)
F4 C4 1.354(4)
F5 C5 1.353(4)
N1 C6 1.400(4)
N1 C19 1.411(4)
N2 C19 1.402(4)
N2 C12 1.488(4)
N3 C19 1.289(5)
N3 C18 1.454(4)
N4 C28 1.330(4)
N4 C23 1.481(4)
N5 C28 1.359(4)
N5 C20 1.479(5)
N6 C28 1.387(4)
N6 C27 1.457(5)
N6 C26 1.458(5)
N7 C37 1.355(5)
N7 C29 1.487(4)
N8 C37 1.335(4)
N8 C32 1.481(4)
N9 C37 1.384(5)
N9 C35 1.450(6)
N9 C36 1.453(7)
C1 C2 1.384(5)
C1 C6 1.395(5)
C2 C3 1.376(6)
C3 C4 1.381(6)
C4 C5 1.369(5)
C5 C6 1.400(5)
C7 C12 1.501(5)
C7 C8 1.534(5)
C8 C9 1.510(6)
C9 C10 1.485(6)
C10 C11 1.535(5)
C11 C12 1.510(5)
C13 C14 1.531(5)
C13 C18 1.535(5)
C14 C15 1.514(6)
C15 C16 1.523(6)
C16 C17 1.515(6)
C17 C18 1.526(5)
C20 C21 1.528(5)
C20 C22 1.538(5)
C23 C25 1.527(6)
C23 C24 1.540(5)
C29 C31 1.499(6)
C29 C30 1.516(5)
C32 C33 1.525(5)
C32 C34 1.534(6)

loop_
_geom_torsion_atom_site_label_1
_geom_torsion_atom_site_label_2
_geom_torsion_atom_site_label_3
_geom_torsion_atom_site_label_4
_geom_torsion
N2 Ti N1 C6 -169.8(4)
N5 Ti N1 C6 87.4(4)
N7 Ti N1 C6 -114.1(4)
N4 Ti N1 C6 23.1(4)
N8 Ti N1 C6 -73.2(4)
C28 Ti N1 C6 54.5(4)
C37 Ti N1 C6 -85.6(4)
C19 Ti N1 C6 -171.1(5)
N2 Ti N1 C19 1.33(19)
N5 Ti N1 C19 -101.5(2)
N7 Ti N1 C19 57.0(4)
N4 Ti N1 C19 -165.8(2)
N8 Ti N1 C19 97.9(2)
C28 Ti N1 C19 -134.3(2)
C37 Ti N1 C19 85.5(2)
N5 Ti N2 C19 93.3(2)
N1 Ti N2 C19 -1.3(2)
N7 Ti N2 C19 -164.1(2)
N4 Ti N2 C19 31.6(4)
N8 Ti N2 C19 -99.0(2)
C28 Ti N2 C19 76.2(2)
C37 Ti N2 C19 -131.2(2)
N5 Ti N2 C12 -80.0(4)
N1 Ti N2 C12 -174.6(5)
N7 Ti N2 C12 22.7(4)
N4 Ti N2 C12 -141.7(4)
N8 Ti N2 C12 87.7(4)
C28 Ti N2 C12 -97.1(4)
C37 Ti N2 C12 55.5(4)
C19 Ti N2 C12 -173.3(6)
N2 Ti N4 C28 70.9(4)
N5 Ti N4 C28 0.8(2)
N1 Ti N4 C28 100.8(2)
N7 Ti N4 C28 -93.4(2)
N8 Ti N4 C28 -157.7(2)
C37 Ti N4 C28 -126.2(2)
C19 Ti N4 C28 91.3(2)
N2 Ti N4 C23 -134.4(4)
N5 Ti N4 C23 155.4(4)
N1 Ti N4 C23 -104.6(4)
N7 Ti N4 C23 61.3(4)
N8 Ti N4 C23 -3.0(4)
C28 Ti N4 C23 154.6(5)
C37 Ti N4 C23 28.4(4)
C19 Ti N4 C23 -114.1(4)
N2 Ti N5 C28 -157.2(2)
N1 Ti N5 C28 -89.4(2)
N7 Ti N5 C28 98.1(2)
N4 Ti N5 C28 -0.7(2)
N8 Ti N5 C28 48.3(3)
C37 Ti N5 C28 83.8(2)
C19 Ti N5 C28 -123.2(2)
N2 Ti N5 C20 -10.9(4)
N1 Ti N5 C20 56.8(3)
N7 Ti N5 C20 -115.7(3)
N4 Ti N5 C20 145.5(4)
N8 Ti N5 C20 -165.5(3)
C28 Ti N5 C20 146.2(4)
C37 Ti N5 C20 -129.9(3)
C19 Ti N5 C20 23.0(3)
N2 Ti N7 C37 93.0(2)
N5 Ti N7 C37 -158.7(2)
N1 Ti N7 C37 42.7(4)
N4 Ti N7 C37 -93.5(2)
N8 Ti N7 C37 -3.0(2)
C28 Ti N7 C37 -125.9(2)
C19 Ti N7 C37 81.4(2)
N2 Ti N7 C29 -115.2(4)
N5 Ti N7 C29 -6.8(4)
N1 Ti N7 C29 -165.4(4)
N4 Ti N7 C29 58.4(4)
N8 Ti N7 C29 148.8(4)
C28 Ti N7 C29 26.0(4)
C37 Ti N7 C29 151.8(5)
C19 Ti N7 C29 -126.8(4)
N2 Ti N8 C37 -94.7(2)
N5 Ti N8 C37 60.4(3)
N1 Ti N8 C37 -162.0(2)
N7 Ti N8 C37 3.1(2)
N4 Ti N8 C37 103.4(2)
C28 Ti N8 C37 89.4(2)
C19 Ti N8 C37 -128.0(2)
N2 Ti N8 C32 54.2(4)
N5 Ti N8 C32 -150.6(3)
N1 Ti N8 C32 -13.0(4)
N7 Ti N8 C32 152.0(4)
N4 Ti N8 C32 -107.6(4)
C28 Ti N8 C32 -121.6(4)
C37 Ti N8 C32 149.0(5)
C19 Ti N8 C32 20.9(4)
F1 C1 C2 F2 3.0(6)
C6 C1 C2 F2 -178.7(4)
F1 C1 C2 C3 -176.9(4)
C6 C1 C2 C3 1.4(7)
F2 C2 C3 F3 -0.3(7)
C1 C2 C3 F3 179.7(4)
F2 C2 C3 C4 -179.9(4)
C1 C2 C3 C4 0.0(7)
F3 C3 C4 F4 -0.2(6)
C2 C3 C4 F4 179.5(4)
F3 C3 C4 C5 179.1(4)
C2 C3 C4 C5 -1.2(7)
F4 C4 C5 F5 0.2(5)
C3 C4 C5 F5 -179.0(4)
F4 C4 C5 C6 -179.6(3)
C3 C4 C5 C6 1.2(6)
F1 C1 C6 N1 -7.2(6)
C2 C1 C6 N1 174.5(4)
F1 C1 C6 C5 176.8(3)
C2 C1 C6 C5 -1.5(6)
C19 N1 C6 C1 125.4(4)
Ti N1 C6 C1 -65.8(5)
C19 N1 C6 C5 -59.0(5)
Ti N1 C6 C5 109.9(4)
F5 C5 C6 C1 -179.6(3)
C4 C5 C6 C1 0.2(6)
F5 C5 C6 N1 4.5(5)
C4 C5 C6 N1 -175.7(3)
C12 C7 C8 C9 56.6(6)
C7 C8 C9 C10 -55.9(6)
C8 C9 C10 C11 54.4(6)
C9 C10 C11 C12 -53.2(6)
C19 N2 C12 C7 -148.3(4)
Ti N2 C12 C7 24.2(6)
C19 N2 C12 C11 87.3(4)
Ti N2 C12 C11 -100.1(4)
C8 C7 C12 N2 -179.6(4)
C8 C7 C12 C11 -54.9(5)
C10 C11 C12 N2 177.7(4)
C10 C11 C12 C7 52.8(5)
C18 C13 C14 C15 -56.8(5)
C13 C14 C15 C16 54.6(5)
C14 C15 C16 C17 -53.0(5)
C15 C16 C17 C18 54.1(5)
C19 N3 C18 C17 -115.6(4)
C19 N3 C18 C13 124.2(4)
C16 C17 C18 N3 -176.1(3)
C16 C17 C18 C13 -55.7(4)
C14 C13 C18 N3 176.4(3)
C14 C13 C18 C17 56.5(4)
C18 N3 C19 N2 170.2(3)
C18 N3 C19 N1 -5.3(6)
C18 N3 C19 Ti 145.6(15)
C12 N2 C19 N3 0.7(5)
Ti N2 C19 N3 -174.9(3)
C12 N2 C19 N1 177.4(3)
Ti N2 C19 N1 1.8(3)
C12 N2 C19 Ti 175.6(4)
C6 N1 C19 N3 -13.0(6)
Ti N1 C19 N3 174.3(4)
C6 N1 C19 N2 170.9(3)
Ti N1 C19 N2 -1.7(3)
C6 N1 C19 Ti 172.7(4)
N2 Ti C19 N3 27.7(16)
N5 Ti C19 N3 -68.4(17)
N1 Ti C19 N3 -154.6(18)
N7 Ti C19 N3 49.1(17)
N4 Ti C19 N3 -137.1(16)
N8 Ti C19 N3 115.8(17)
C28 Ti C19 N3 -99.7(17)
C37 Ti C19 N3 87.0(17)
N5 Ti C19 N2 -96.1(2)
N1 Ti C19 N2 177.8(3)
N7 Ti C19 N2 21.5(3)
N4 Ti C19 N2 -164.7(2)
N8 Ti C19 N2 88.1(2)
C28 Ti C19 N2 -127.3(2)
C37 Ti C19 N2 59.3(2)
N2 Ti C19 N1 -177.8(3)
N5 Ti C19 N1 86.2(2)
N7 Ti C19 N1 -156.3(2)
N4 Ti C19 N1 17.5(2)
N8 Ti C19 N1 -89.6(2)
C28 Ti C19 N1 54.9(2)
C37 Ti C19 N1 -118.4(2)
C28 N5 C20 C21 112.9(4)
Ti N5 C20 C21 -26.5(5)
C28 N5 C20 C22 -123.8(3)
Ti N5 C20 C22 96.8(4)
C28 N4 C23 C25 120.1(4)
Ti N4 C23 C25 -29.2(5)
C28 N4 C23 C24 -117.7(4)
Ti N4 C23 C24 93.0(4)
C23 N4 C28 N5 -162.7(3)
Ti N4 C28 N5 -1.1(3)
C23 N4 C28 N6 16.7(6)
Ti N4 C28 N6 178.3(3)
C23 N4 C28 Ti -161.6(4)
C20 N5 C28 N4 -152.6(3)
Ti N5 C28 N4 1.1(3)
C20 N5 C28 N6 28.0(5)
Ti N5 C28 N6 -178.3(3)
C20 N5 C28 Ti -153.7(3)
C27 N6 C28 N4 41.5(6)
C26 N6 C28 N4 -144.3(4)
C27 N6 C28 N5 -139.2(4)
C26 N6 C28 N5 35.0(6)
C27 N6 C28 Ti -168(6)
C26 N6 C28 Ti 6(6)
N2 Ti C28 N4 -146.9(2)
N5 Ti C28 N4 -178.7(3)
N1 Ti C28 N4 -82.6(2)
N7 Ti C28 N4 93.4(2)
N8 Ti C28 N4 27.3(3)
C37 Ti C28 N4 64.0(2)
C19 Ti C28 N4 -109.6(2)
N2 Ti C28 N5 31.8(3)
N1 Ti C28 N5 96.2(2)
N7 Ti C28 N5 -87.9(2)
N4 Ti C28 N5 178.7(3)
N8 Ti C28 N5 -154.0(2)
C37 Ti C28 N5 -117.3(2)
C19 Ti C28 N5 69.2(2)
N2 Ti C28 N6 62(6)
N5 Ti C28 N6 30(6)
N1 Ti C28 N6 126(6)
N7 Ti C28 N6 -58(6)
N4 Ti C28 N6 -151(6)
N8 Ti C28 N6 -124(6)
C37 Ti C28 N6 -87(6)
C19 Ti C28 N6 99(6)
C37 N7 C29 C31 -125.0(4)
Ti N7 C29 C31 88.0(5)
C37 N7 C29 C30 111.0(4)
Ti N7 C29 C30 -36.0(6)
C37 N8 C32 C33 -142.0(4)
Ti N8 C32 C33 75.8(5)
C37 N8 C32 C34 94.2(4)
Ti N8 C32 C34 -48.0(5)
C32 N8 C37 N7 -161.0(3)
Ti N8 C37 N7 -4.6(3)
C32 N8 C37 N9 17.2(6)
Ti N8 C37 N9 173.6(4)
C32 N8 C37 Ti -156.4(4)
C29 N7 C37 N8 -155.7(3)
Ti N7 C37 N8 4.7(3)
C29 N7 C37 N9 26.1(5)
Ti N7 C37 N9 -173.5(4)
C29 N7 C37 Ti -160.4(3)
C35 N9 C37 N8 -132.8(4)
C36 N9 C37 N8 50.4(6)
C35 N9 C37 N7 45.2(6)
C36 N9 C37 N7 -131.6(4)
C35 N9 C37 Ti -30(3)
C36 N9 C37 Ti 153(3)
N2 Ti C37 N8 91.5(2)
N5 Ti C37 N8 -147.6(2)
N1 Ti C37 N8 23.7(3)
N7 Ti C37 N8 -174.8(3)
N4 Ti C37 N8 -81.4(2)
C28 Ti C37 N8 -110.2(2)
C19 Ti C37 N8 63.2(2)
N2 Ti C37 N7 -93.7(2)
N5 Ti C37 N7 27.2(3)
N1 Ti C37 N7 -161.55(19)
N4 Ti C37 N7 93.4(2)
N8 Ti C37 N7 174.8(3)
C28 Ti C37 N7 64.6(2)
C19 Ti C37 N7 -122.0(2)
N2 Ti C37 N9 -15(3)
N5 Ti C37 N9 106(3)
N1 Ti C37 N9 -83(3)
N7 Ti C37 N9 79(3)
N4 Ti C37 N9 172(3)
N8 Ti C37 N9 -106(3)
C28 Ti C37 N9 143(3)
C19 Ti C37 N9 -43(3)
